data_8000073
loop_
_publ_author_name
'Takashi Yoshimura'
'Masanori Kawai'
'Tsutomu Takayama'
'Tsutomu Sekine'
'Hiroshi Kudo'
'Atsushi Shinohara'

_publ_contact_author
;
 Takashi Yoshimura
 Department of Chemistry, Graduate School of Science, Osaka University,
 Toyonaka, Osaka, 560-0043, Japan
;
_publ_section_title
;
 A Novel Seven-coordinate Technetium(IV) Complex: Synthesis and
 Characterization of [TcO(tpen)]2+ (tpen \\db
 N,N,N',N'-Tetrakis(2-pyridylmethyl)ethylenediamine)
;
_journal_issue 12
_journal_name_full 'Chemistry Letters'
_journal_page_first 1624
_journal_paper_doi 10.1246/cl.2005.1624
_journal_volume 34
_journal_year 2005
_chemical_formula_moiety 'C32 H40 Cl2 N6 O11 Tc'
_chemical_formula_sum 'C32 H40 Cl2 N6 O11 Tc'
_chemical_formula_weight 852.61
_space_group_IT_number 41
_symmetry_cell_setting orthorhombic
_symmetry_Int_Tables_number 41
_symmetry_space_group_name_Hall 'A 2 -2ab'
_symmetry_space_group_name_H-M 'A b a 2'
_cell_angle_alpha 89
_cell_angle_beta 90
_cell_angle_gamma 89
_cell_formula_units_Z 4
_cell_length_a 12.546(1)
_cell_length_b 25.351(4)
_cell_length_c 11.584(2)
_cell_measurement_reflns_used 25
_cell_measurement_temperature 296.2
_cell_measurement_theta_max 14.7
_cell_measurement_theta_min 12.5
_cell_volume 3684.3(9)
_computing_cell_refinement WinAFC
_computing_data_collection WinAFC
_computing_data_reduction 'teXsan Ver. 2.0'
_computing_publication_material 'teXsan Ver. 2.0'
_computing_structure_refinement SHELXL97
_computing_structure_solution SIR92
_diffrn_measurement_device_type 'Rigaku AFC7R'
_diffrn_measurement_method \w
_diffrn_radiation_type 'Mo K\a'
_diffrn_radiation_wavelength 0.7107
_diffrn_reflns_av_R_equivalents 0.010
_diffrn_reflns_limit_h_max 16
_diffrn_reflns_limit_h_min -6
_diffrn_reflns_limit_k_max 0
_diffrn_reflns_limit_k_min -32
_diffrn_reflns_limit_l_max 6
_diffrn_reflns_limit_l_min -15
_diffrn_reflns_number 2775
_diffrn_reflns_theta_max 27.50
_diffrn_standards_decay_% 0.09
_diffrn_standards_interval_count 150
_diffrn_standards_number 3
_exptl_absorpt_coefficient_mu 0.598
_exptl_absorpt_correction_T_max 0.999
_exptl_absorpt_correction_T_min 0.930
_exptl_absorpt_correction_type psi-scan
_exptl_absorpt_process_details '(North, Phillips & Mathews, 1968)'
_exptl_crystal_colour brown
_exptl_crystal_density_diffrn 1.537
_exptl_crystal_density_method 'not measured'
_exptl_crystal_description block
_exptl_crystal_F_000 1756.00
_exptl_crystal_size_max 0.400
_exptl_crystal_size_mid 0.200
_exptl_crystal_size_min 0.100
_refine_diff_density_max 0.49
_refine_diff_density_min -0.48
_refine_ls_abs_structure_Flack 0.60(8)
_refine_ls_extinction_coef 0.0000
_refine_ls_extinction_expression Fc^*^=kFc[1+0.001xFc^2^\l^3^/sin(2\q)]^-1/4^
_refine_ls_extinction_method SHELXL
_refine_ls_goodness_of_fit_ref 1.063
_refine_ls_hydrogen_treatment noref
_refine_ls_number_parameters 215
_refine_ls_number_reflns 2348
_refine_ls_R_factor_gt 0.0427
_refine_ls_shift/su_max 0.0000
_refine_ls_structure_factor_coef Fsqd
_refine_ls_weighting_details 'w = 1/[\s^2^(Fo^2^) + (0.1000P)^2^+0.0000P] where P=(Fo^2^+2Fc^2^)/3'
_refine_ls_weighting_scheme calc
_refine_ls_wR_factor_ref 0.1377
_reflns_number_gt 1723
_reflns_number_total 2348
_reflns_threshold_expression >2.0sigma(I)
_cod_original_sg_symbol_H-M 'A b a 2      '
_cod_original_formula_sum 'C32 H40 Cl2 N6 O11 Tc '
_cod_database_code 8000073

loop_
_symmetry_equiv_pos_as_xyz
x,y,z
-x,-y,z
1/2-x,1/2+y,z
1/2+x,1/2-y,z
x,1/2+y,1/2+z
-x,1/2-y,1/2+z
1/2-x,y,1/2+z
1/2+x,-y,1/2+z

loop_
_atom_site_label
_atom_site_type_symbol
_atom_site_fract_x
_atom_site_fract_y
_atom_site_fract_z
_atom_site_U_iso_or_equiv
_atom_site_adp_type
_atom_site_occupancy
_atom_site_symmetry_multiplicity
_atom_site_calc_flag
_atom_site_refinement_flags
_atom_site_attached_hydrogens
Tc(1) Tc 1.0000 0.0000 0.1721 0.0303(2) Uani 1.00 2 d S 0
Cl(1) Cl 1.3710(2) -0.15381(8) 0.1539(3) 0.0635(5) Uani 1.00 1 d . 0
O(1) O 1.0000 0.0000 0.0214(6) 0.039(1) Uani 1.00 2 d S 0
O(2) O 1.300(1) -0.1218(7) 0.094(1) 0.224(7) Uani 1.00 1 d . 0
O(3) O 1.455(1) -0.1642(6) 0.085(1) 0.216(8) Uani 1.00 1 d . 0
O(4) O 1.3988(10) -0.1150(5) 0.247(2) 0.26(1) Uani 1.00 1 d . 0
O(5) O 1.318(2) -0.1871(7) 0.204(1) 0.37(2) Uani 1.00 1 d . 0
O(6) O 0.2390(8) 0.1391(3) 0.4001(8) 0.10524(3) Uiso 1.00 1 d . 0
N(1) N 1.0649(5) -0.0441(2) 0.3380(5) 0.040(1) Uani 1.00 1 d . 0
N(2) N 1.1687(4) 0.0174(2) 0.1799(6) 0.037(1) Uani 1.00 1 d . 0
N(3) N 1.0185(4) -0.0860(2) 0.1414(6) 0.039(1) Uani 1.00 1 d . 0
C(1) C 1.1801(5) -0.0543(3) 0.3177(7) 0.045(2) Uani 1.00 1 d . 0
C(2) C 1.2279(5) -0.0067(3) 0.2602(7) 0.043(2) Uani 1.00 1 d . 0
C(3) C 1.3331(6) 0.0100(3) 0.2836(8) 0.051(2) Uani 1.00 1 d . 0
C(4) C 1.3763(6) 0.0505(4) 0.2198(8) 0.061(2) Uani 1.00 1 d . 0
C(5) C 1.3180(5) 0.0726(3) 0.1362(7) 0.047(2) Uani 1.00 1 d . 0
C(6) C 1.2130(5) 0.0565(3) 0.1162(6) 0.043(2) Uani 1.00 1 d . 0
C(7) C 1.0049(6) -0.0946(4) 0.3459(9) 0.050(2) Uani 1.00 1 d . 0
C(8) C 1.0068(5) -0.1199(3) 0.2307(7) 0.043(2) Uani 1.00 1 d . 0
C(9) C 1.0011(6) -0.1729(4) 0.214(1) 0.060(3) Uani 1.00 1 d . 0
C(10) C 1.0097(7) -0.1929(4) 0.105(1) 0.063(3) Uani 1.00 1 d . 0
C(11) C 1.0259(7) -0.1589(4) 0.011(1) 0.066(3) Uani 1.00 1 d . 0
C(12) C 1.0289(7) -0.1070(3) 0.0358(8) 0.049(2) Uani 1.00 1 d . 0
C(13) C 1.0538(6) -0.0139(3) 0.4460(7) 0.047(2) Uani 1.00 1 d . 0
C(14) C 0.2536(8) 0.1870(3) 0.3880(8) 0.06825(3) Uiso 1.00 1 d . 0
C(15) C 0.330(1) 0.2053(5) 0.299(1) 0.11165(5) Uiso 1.00 1 d . 3
C(16) C 0.198(1) 0.2241(6) 0.458(1) 0.11903(6) Uiso 1.00 1 d . 3
H(1) H 1.2166 -0.0608 0.3884 0.0550 Uiso 1.00 1 calc . 0
H(2) H 1.1892 -0.0841 0.2682 0.0550 Uiso 1.00 1 calc . 0
H(3) H 1.3736 -0.0064 0.3440 0.0628 Uiso 1.00 1 calc . 0
H(4) H 1.4495 0.0617 0.2335 0.0728 Uiso 1.00 1 calc . 0
H(5) H 1.3459 0.1010 0.0888 0.0574 Uiso 1.00 1 calc . 0
H(6) H 1.1705 0.0722 0.0568 0.0547 Uiso 1.00 1 calc . 0
H(7) H 1.0346 -0.1167 0.4040 0.0612 Uiso 1.00 1 calc . 0
H(8) H 0.9312 -0.0875 0.3675 0.0612 Uiso 1.00 1 calc . 0
H(9) H 0.9911 -0.1962 0.2796 0.0703 Uiso 1.00 1 calc . 0
H(10) H 1.0051 -0.2305 0.0895 0.0776 Uiso 1.00 1 calc . 0
H(11) H 1.0355 -0.1720 -0.0658 0.0773 Uiso 1.00 1 calc . 0
H(12) H 1.0393 -0.0826 -0.0274 0.0610 Uiso 1.00 1 calc . 0
H(13) H 1.0573 -0.0375 0.5107 0.0579 Uiso 1.00 1 calc . 0
H(14) H 1.1093 0.0112 0.4526 0.0579 Uiso 1.00 1 calc . 0

loop_
_atom_site_aniso_label
_atom_site_aniso_U_11
_atom_site_aniso_U_22
_atom_site_aniso_U_33
_atom_site_aniso_U_12
_atom_site_aniso_U_13
_atom_site_aniso_U_23
Tc(1) 0.0321(3) 0.0305(3) 0.0283(3) 0.0017(2) 0.0000 0.0000
Cl(1) 0.0573(9) 0.0591(10) 0.074(1) -0.0050(8) 0.011(1) 0.012(1)
O(1) 0.050(4) 0.036(3) 0.032(3) 0.001(3) 0.0000 0.0000
O(2) 0.19(1) 0.35(2) 0.129(10) 0.16(1) -0.024(9) 0.01(1)
O(3) 0.24(1) 0.21(1) 0.20(1) 0.14(1) 0.15(1) 0.09(1)
O(4) 0.144(10) 0.119(8) 0.52(3) -0.023(8) 0.03(2) -0.13(1)
O(5) 0.67(4) 0.23(2) 0.21(2) -0.32(2) 0.22(2) -0.05(1)
N(1) 0.042(3) 0.042(3) 0.037(3) -0.001(2) 0.000(2) 0.003(2)
N(2) 0.033(2) 0.037(2) 0.040(3) 0.002(2) 0.001(3) -0.011(3)
N(3) 0.039(3) 0.032(3) 0.046(4) 0.003(2) 0.002(2) 0.002(2)
C(1) 0.038(3) 0.050(4) 0.047(4) 0.007(3) -0.011(3) 0.006(3)
C(2) 0.036(3) 0.046(4) 0.046(4) 0.010(2) -0.004(3) 0.000(3)
C(3) 0.036(3) 0.060(5) 0.055(5) 0.010(3) -0.007(3) -0.009(4)
C(4) 0.037(3) 0.077(6) 0.070(5) -0.003(4) 0.007(4) -0.024(5)
C(5) 0.040(3) 0.045(3) 0.057(4) -0.006(3) 0.012(3) 0.000(3)
C(6) 0.043(3) 0.046(3) 0.042(4) -0.002(3) 0.007(3) -0.001(3)
C(7) 0.064(5) 0.040(4) 0.045(4) -0.003(3) -0.002(4) 0.011(4)
C(8) 0.042(4) 0.035(4) 0.050(4) 0.002(3) 0.004(4) 0.003(3)
C(9) 0.068(5) 0.028(4) 0.085(7) -0.001(4) 0.011(5) 0.016(4)
C(10) 0.074(6) 0.034(4) 0.081(7) 0.002(4) 0.000(4) 0.000(5)
C(11) 0.063(5) 0.049(4) 0.086(7) 0.000(4) 0.001(5) -0.022(5)
C(12) 0.049(4) 0.045(5) 0.051(5) 0.002(3) 0.005(4) -0.002(4)
C(13) 0.052(4) 0.059(4) 0.031(3) 0.002(3) -0.004(3) -0.001(3)

loop_
_atom_type_symbol
_atom_type_description
_atom_type_scat_dispersion_real
_atom_type_scat_dispersion_imag
_atom_type_scat_source
C C 0.003 0.002
;International Tables for Crystallography
(1992, Vol. C, Tables 4.2.6.8 and 6.1.1.4)
;
H H 0.000 0.000
;International Tables for Crystallography
(1992, Vol. C, Table 6.1.1.4)
;
N N 0.006 0.003
;International Tables for Crystallography
(1992, Vol. C, Tables 4.2.6.8 and 6.1.1.4)
;
Tc Tc -1.439 0.759
;International Tables for Crystallography
(1992, Vol. C, Tables 4.2.6.8 and 6.1.1.4)
;
O O 0.011 0.006
;International Tables for Crystallography
(1992, Vol. C, Tables 4.2.6.8 and 6.1.1.4)
;
Cl Cl 0.148 0.159
;International Tables for Crystallography
(1992, Vol. C, Tables 4.2.6.8 and 6.1.1.4)
;

loop_
_geom_angle_atom_site_label_1
_geom_angle_atom_site_label_2
_geom_angle_atom_site_label_3
_geom_angle
_geom_angle_site_symmetry_1
_geom_angle_site_symmetry_3
_geom_angle_publ_flag
O(1) Tc(1) N(1) 144.2(1) . . yes
O(1) Tc(1) N(1) 144.2(1) . 2_755 yes
O(1) Tc(1) N(2) 92.4(2) . . yes
O(1) Tc(1) N(2) 92.4(2) . 2_755 yes
O(1) Tc(1) N(3) 80.8(2) . . yes
O(1) Tc(1) N(3) 80.8(2) . 2_755 yes
N(1) Tc(1) N(1) 71.5(3) . 2_755 yes
N(1) Tc(1) N(2) 74.1(2) . . yes
N(1) Tc(1) N(2) 101.9(2) . 2_755 yes
N(1) Tc(1) N(3) 68.3(2) . . yes
N(1) Tc(1) N(3) 129.0(2) . 2_755 yes
N(1) Tc(1) N(2) 101.9(2) 2_755 . yes
N(1) Tc(1) N(2) 74.1(2) 2_755 2_755 yes
N(1) Tc(1) N(3) 129.0(2) 2_755 . yes
N(1) Tc(1) N(3) 68.3(2) 2_755 2_755 yes
N(2) Tc(1) N(2) 175.2(4) . 2_755 yes
N(2) Tc(1) N(3) 96.0(2) . . yes
N(2) Tc(1) N(3) 84.8(2) . 2_755 yes
N(2) Tc(1) N(3) 84.8(2) 2_755 . yes
N(2) Tc(1) N(3) 96.0(2) 2_755 2_755 yes
N(3) Tc(1) N(3) 161.6(3) . 2_755 yes
O(2) Cl(1) O(3) 108.7(9) . . yes
O(2) Cl(1) O(4) 97.2(9) . . yes
O(2) Cl(1) O(5) 106(1) . . yes
O(3) Cl(1) O(4) 111.9(9) . . yes
O(3) Cl(1) O(5) 124(1) . . yes
O(4) Cl(1) O(5) 103(1) . . yes
Tc(1) N(1) C(1) 106.7(4) . . yes
Tc(1) N(1) C(7) 106.4(5) . . yes
Tc(1) N(1) C(13) 114.3(4) . . yes
C(1) N(1) C(7) 110.6(5) . . yes
C(1) N(1) C(13) 108.4(6) . . yes
C(7) N(1) C(13) 110.3(6) . . yes
Tc(1) N(2) C(2) 118.6(5) . . yes
Tc(1) N(2) C(6) 121.9(4) . . yes
C(2) N(2) C(6) 119.0(5) . . yes
Tc(1) N(3) C(8) 119.3(5) . . yes
Tc(1) N(3) C(12) 123.2(5) . . yes
C(8) N(3) C(12) 117.1(6) . . yes
N(1) C(1) C(2) 108.6(5) . . yes
N(1) C(1) H(1) 111.2 . . no
N(1) C(1) H(2) 110.4 . . no
C(2) C(1) H(1) 109.1 . . no
C(2) C(1) H(2) 108.8 . . no
H(1) C(1) H(2) 108.8 . . no
N(2) C(2) C(1) 117.0(6) . . yes
N(2) C(2) C(3) 121.0(6) . . yes
C(1) C(2) C(3) 121.9(7) . . yes
C(2) C(3) C(4) 119.2(7) . . yes
C(2) C(3) H(3) 120.4 . . no
C(4) C(3) H(3) 120.4 . . no
C(3) C(4) C(5) 119.1(7) . . yes
C(3) C(4) H(4) 120.1 . . no
C(5) C(4) H(4) 120.8 . . no
C(4) C(5) C(6) 120.9(7) . . yes
C(4) C(5) H(5) 121.5 . . no
C(6) C(5) H(5) 117.6 . . no
N(2) C(6) C(5) 120.7(6) . . yes
N(2) C(6) H(6) 117.9 . . no
C(5) C(6) H(6) 121.4 . . no
N(1) C(7) C(8) 108.0(7) . . yes
N(1) C(7) H(7) 110.5 . . no
N(1) C(7) H(8) 109.7 . . no
C(8) C(7) H(7) 112.2 . . no
C(8) C(7) H(8) 109.1 . . no
H(7) C(7) H(8) 107.3 . . no
N(3) C(8) C(7) 114.6(7) . . yes
N(3) C(8) C(9) 121.8(8) . . yes
C(7) C(8) C(9) 123.5(9) . . yes
C(8) C(9) C(10) 119.5(10) . . yes
C(8) C(9) H(9) 120.0 . . no
C(10) C(9) H(9) 120.5 . . no
C(9) C(10) C(11) 120.1(9) . . yes
C(9) C(10) H(10) 122.1 . . no
C(11) C(10) H(10) 117.9 . . no
C(10) C(11) C(12) 116(1) . . yes
C(10) C(11) H(11) 121.8 . . no
C(12) C(11) H(11) 122.1 . . no
N(3) C(12) C(11) 125.4(9) . . yes
N(3) C(12) H(12) 116.6 . . no
C(11) C(12) H(12) 118.0 . . no
N(1) C(13) C(13) 108.9(5) . 2_755 yes
N(1) C(13) H(13) 109.5 . . no
N(1) C(13) H(14) 110.4 . . no
C(13) C(13) H(13) 109.3 2_755 . no
C(13) C(13) H(14) 109.8 2_755 . no
H(13) C(13) H(14) 108.9 . . no
O(6) C(14) C(15) 118.9(10) . . yes
O(6) C(14) C(16) 120(1) . . yes
C(15) C(14) C(16) 120.1(10) . . yes

loop_
_geom_bond_atom_site_label_1
_geom_bond_atom_site_label_2
_geom_bond_distance
_geom_bond_site_symmetry_2
_geom_bond_publ_flag
Tc(1) O(1) 1.746(7) . yes
Tc(1) N(1) 2.368(6) . yes
Tc(1) N(1) 2.368(6) 2_755 yes
Tc(1) N(2) 2.164(5) . yes
Tc(1) N(2) 2.164(5) 2_755 yes
Tc(1) N(3) 2.221(5) . yes
Tc(1) N(3) 2.221(5) 2_755 yes
Cl(1) O(2) 1.39(2) . yes
Cl(1) O(3) 1.35(2) . yes
Cl(1) O(4) 1.50(2) . yes
Cl(1) O(5) 1.22(2) . yes
O(6) C(14) 1.23(1) . yes
N(1) C(1) 1.488(9) . yes
N(1) C(7) 1.49(1) . yes
N(1) C(13) 1.473(10) . yes
N(2) C(2) 1.338(10) . yes
N(2) C(6) 1.355(9) . yes
N(3) C(8) 1.35(1) . yes
N(3) C(12) 1.34(1) . yes
C(1) C(2) 1.503(10) . yes
C(1) H(1) 0.953 . no
C(1) H(2) 0.955 . no
C(2) C(3) 1.41(1) . yes
C(3) C(4) 1.38(1) . yes
C(3) H(3) 0.959 . no
C(4) C(5) 1.34(1) . yes
C(4) H(4) 0.974 . no
C(5) C(6) 1.398(10) . yes
C(5) H(5) 0.972 . no
C(6) H(6) 0.959 . no
C(7) C(8) 1.48(1) . yes
C(7) H(7) 0.951 . no
C(7) H(8) 0.974 . no
C(8) C(9) 1.36(1) . yes
C(9) C(10) 1.37(2) . yes
C(9) H(9) 0.968 . no
C(10) C(11) 1.40(2) . yes
C(10) H(10) 0.970 . no
C(11) C(12) 1.35(1) . yes
C(11) H(11) 0.959 . no
C(12) H(12) 0.968 . no
C(13) C(13) 1.52(2) 2_755 yes
C(13) H(13) 0.959 . no
C(13) H(14) 0.948 . no
C(14) C(15) 1.48(2) . yes
C(14) C(16) 1.42(2) . yes

loop_
_geom_contact_atom_site_label_1
_geom_contact_atom_site_label_2
_geom_contact_distance
_geom_contact_site_symmetry_2
O(1) C(3) 3.47(1) 7_754
O(1) C(3) 3.47(1) 8_454
O(3) C(7) 3.32(2) 7_754
O(4) C(4) 3.28(1) 2_855
O(4) C(11) 3.39(3) 7_755
O(4) C(12) 3.47(3) 7_755
O(5) C(15) 3.48(2) 3_645
O(6) C(5) 3.29(1) 7_655
O(6) C(6) 3.32(1) 7_655
O(6) C(7) 3.32(1) 2_655
O(6) C(4) 3.52(1) 1_455
C(5) C(13) 3.50(1) 7_754
C(10) C(16) 3.60(2) 5_644
